data_7012401
loop_
_publ_author_name
'Ives, Christina'
'Fillis, Elaine L.'
'Hagadorn, John R.'

_publ_section_title
;
 Lithium, titanium and vanadium dithiocarboxylatesElectronic
 supplementary information (ESI) available: additional crystallographic
 details. See http://www.rsc.org/suppdata/dt/b2/b210691d/
;
_journal_issue 4
_journal_name_full 'Dalton Transactions'
_journal_page_first 527
_journal_paper_doi 10.1039/b210691d
_journal_year 2003
_chemical_formula_sum 'C33 H45 Li O2 S2'
_chemical_formula_weight 544.75
_chemical_name_common (2,6-Mes2C6H3CS2)Li(Et2O)2
_chemical_name_systematic
; 
? 
;
_space_group_IT_number 14
_symmetry_cell_setting monoclinic
_symmetry_space_group_name_Hall '-P 2yn'
_symmetry_space_group_name_H-M 'P 1 21/n 1'
_atom_sites_solution_hydrogens geom
_atom_sites_solution_primary direct
_atom_sites_solution_secondary difmap
_audit_creation_method SHELXL-97
_cell_angle_alpha 90.00
_cell_angle_beta 93.241(2)
_cell_angle_gamma 90.00
_cell_formula_units_Z 4
_cell_length_a 11.5924(13)
_cell_length_b 11.5958(12)
_cell_length_c 24.140(3)
_cell_measurement_reflns_used 7123
_cell_measurement_temperature 184(2)
_cell_measurement_theta_max 28.206
_cell_measurement_theta_min 2.437
_cell_volume 3239.8(6)
_computing_cell_refinement 'Bruker SMART/SAINT'
_computing_data_collection 'Bruker SMART'
_computing_data_reduction 'Bruker SHELXTL'
_computing_molecular_graphics 'Bruker SHELXTL'
_computing_publication_material 'Bruker SHELXTL'
_computing_structure_refinement 'SHELXL-97 (Sheldrick, 1997)'
_computing_structure_solution 'SHELXS-97 (Sheldrick, 1990)'
_diffrn_ambient_temperature 184(2)
_diffrn_measured_fraction_theta_full 1.000
_diffrn_measured_fraction_theta_max 0.999
_diffrn_measurement_device_type 'CCD area detector'
_diffrn_measurement_method '\w scans'
_diffrn_radiation_monochromator graphite
_diffrn_radiation_source 'sealed tube'
_diffrn_radiation_type MoK\a
_diffrn_radiation_wavelength 0.71073
_diffrn_reflns_av_R_equivalents 0.0583
_diffrn_reflns_av_sigmaI/netI 0.0321
_diffrn_reflns_limit_h_max 14
_diffrn_reflns_limit_h_min -14
_diffrn_reflns_limit_k_max 14
_diffrn_reflns_limit_k_min 0
_diffrn_reflns_limit_l_max 30
_diffrn_reflns_limit_l_min 0
_diffrn_reflns_number 26733
_diffrn_reflns_theta_full 26.38
_diffrn_reflns_theta_max 26.38
_diffrn_reflns_theta_min 1.69
_exptl_absorpt_coefficient_mu 0.190
_exptl_absorpt_correction_T_max 0.9523
_exptl_absorpt_correction_T_min 0.9417
_exptl_absorpt_correction_type none
_exptl_crystal_colour gold
_exptl_crystal_density_diffrn 1.117
_exptl_crystal_density_method 'not measured'
_exptl_crystal_description block
_exptl_crystal_F_000 1176
_exptl_crystal_size_max 0.32
_exptl_crystal_size_mid 0.28
_exptl_crystal_size_min 0.26
_refine_diff_density_max 0.712
_refine_diff_density_min -0.478
_refine_diff_density_rms 0.057
_refine_ls_extinction_method none
_refine_ls_goodness_of_fit_ref 1.043
_refine_ls_hydrogen_treatment constr
_refine_ls_matrix_type full
_refine_ls_number_parameters 334
_refine_ls_number_reflns 6640
_refine_ls_number_restraints 2
_refine_ls_restrained_S_all 1.046
_refine_ls_R_factor_all 0.1013
_refine_ls_R_factor_gt 0.0684
_refine_ls_shift/su_max 0.002
_refine_ls_shift/su_mean 0.000
_refine_ls_structure_factor_coef Fsqd
_refine_ls_weighting_details 'calc w=1/[\s^2^(Fo^2^)+(0.1003P)^2^+2.5183P] where P=(Fo^2^+2Fc^2^)/3'
_refine_ls_weighting_scheme calc
_refine_ls_wR_factor_gt 0.1793
_refine_ls_wR_factor_ref 0.2027
_reflns_number_gt 4537
_reflns_number_total 6640
_reflns_threshold_expression >2sigma(I)
_cod_data_source_file b210691d.txt
_cod_data_source_block bc404
_cod_depositor_comments
;
The following automatic conversions were performed:
'_symmetry_cell_setting' value 'Monoclinic' changed to 'monoclinic'
according to '/home/saulius/struct/CIF-dictionaries/cif_core.dic'
dictionary named 'cif_core.dic' version 2.4.1 from 2010-06-29.

Automatic conversion script
Id: cif_fix_enum 1527 2010-12-29 10:47:43Z saulius 
;
_cod_original_sg_symbol_H-M P2(1)/n
_cod_database_code 7012401

loop_
_symmetry_equiv_pos_as_xyz
'x, y, z'
'-x+1/2, y+1/2, -z+1/2'
'-x, -y, -z'
'x-1/2, -y-1/2, z-1/2'

loop_
_atom_site_label
_atom_site_type_symbol
_atom_site_fract_x
_atom_site_fract_y
_atom_site_fract_z
_atom_site_U_iso_or_equiv
_atom_site_adp_type
_atom_site_occupancy
_atom_site_symmetry_multiplicity
_atom_site_calc_flag
_atom_site_refinement_flags
_atom_site_disorder_assembly
_atom_site_disorder_group
Li1 Li 0.5788(5) 0.2488(6) 0.0582(2) 0.0558(14) Uani 1 1 d . . .
S1 S 0.45957(8) 0.15827(7) 0.12760(3) 0.0495(2) Uani 1 1 d . A .
S2 S 0.44801(7) 0.40175(7) 0.08959(3) 0.0491(2) Uani 1 1 d . A .
C1 C 0.4080(2) 0.2937(2) 0.13049(11) 0.0357(6) Uani 1 1 d . . .
C2 C 0.3215(2) 0.3193(2) 0.17277(11) 0.0329(6) Uani 1 1 d . A .
C3 C 0.2023(2) 0.3146(2) 0.15811(11) 0.0351(6) Uani 1 1 d . . .
C4 C 0.1234(2) 0.3381(3) 0.19808(12) 0.0419(7) Uani 1 1 d . A .
H4 H 0.0430 0.3356 0.1881 0.050 Uiso 1 1 calc R . .
C5 C 0.1601(3) 0.3651(3) 0.25186(13) 0.0462(7) Uani 1 1 d . . .
H5 H 0.1053 0.3803 0.2787 0.055 Uiso 1 1 calc R A .
C6 C 0.2768(3) 0.3699(3) 0.26642(12) 0.0414(7) Uani 1 1 d . A .
H6 H 0.3017 0.3881 0.3036 0.050 Uiso 1 1 calc R . .
C7 C 0.3590(2) 0.3484(2) 0.22754(11) 0.0347(6) Uani 1 1 d . . .
C8 C 0.1577(2) 0.2869(2) 0.10011(11) 0.0355(6) Uani 1 1 d . A .
C9 C 0.1352(3) 0.1735(3) 0.08413(12) 0.0404(7) Uani 1 1 d . . .
C10 C 0.0938(3) 0.1504(3) 0.02983(12) 0.0432(7) Uani 1 1 d . A .
H10 H 0.0799 0.0728 0.0188 0.052 Uiso 1 1 calc R . .
C11 C 0.0726(3) 0.2382(3) -0.00844(12) 0.0439(7) Uani 1 1 d . . .
C12 C 0.0918(3) 0.3509(3) 0.00890(12) 0.0421(7) Uani 1 1 d . A .
H12 H 0.0760 0.4119 -0.0167 0.050 Uiso 1 1 calc R . .
C13 C 0.1334(2) 0.3775(2) 0.06256(12) 0.0378(6) Uani 1 1 d . . .
C14 C 0.1522(3) 0.0752(3) 0.12504(14) 0.0538(8) Uani 1 1 d . A .
H14A H 0.2304 0.0787 0.1425 0.065 Uiso 1 1 calc R . .
H14B H 0.1414 0.0016 0.1055 0.065 Uiso 1 1 calc R . .
H14C H 0.0956 0.0817 0.1536 0.065 Uiso 1 1 calc R . .
C15 C 0.0295(3) 0.2115(3) -0.06733(14) 0.0590(9) Uani 1 1 d . A .
H15A H -0.0460 0.2480 -0.0750 0.071 Uiso 1 1 calc R . .
H15B H 0.0221 0.1279 -0.0720 0.071 Uiso 1 1 calc R . .
H15C H 0.0844 0.2415 -0.0932 0.071 Uiso 1 1 calc R . .
C16 C 0.1508(3) 0.5010(3) 0.07999(14) 0.0496(8) Uani 1 1 d . A .
H16A H 0.1386 0.5514 0.0476 0.060 Uiso 1 1 calc R . .
H16B H 0.2297 0.5112 0.0960 0.060 Uiso 1 1 calc R . .
H16C H 0.0955 0.5210 0.1077 0.060 Uiso 1 1 calc R . .
C17 C 0.4841(2) 0.3595(2) 0.24539(11) 0.0346(6) Uani 1 1 d . A .
C18 C 0.5395(3) 0.4657(3) 0.24053(12) 0.0413(7) Uani 1 1 d . . .
C19 C 0.6563(3) 0.4740(3) 0.25795(13) 0.0503(8) Uani 1 1 d . A .
H19 H 0.6946 0.5459 0.2545 0.060 Uiso 1 1 calc R . .
C20 C 0.7180(3) 0.3813(3) 0.27994(13) 0.0517(8) Uani 1 1 d . . .
C21 C 0.6595(3) 0.2780(3) 0.28615(13) 0.0484(8) Uani 1 1 d . A .
H21 H 0.7001 0.2139 0.3022 0.058 Uiso 1 1 calc R . .
C22 C 0.5433(3) 0.2653(3) 0.26965(12) 0.0408(7) Uani 1 1 d . . .
C23 C 0.4762(3) 0.5705(3) 0.21741(15) 0.0545(8) Uani 1 1 d . A .
H23A H 0.4077 0.5844 0.2384 0.065 Uiso 1 1 calc R . .
H23B H 0.4526 0.5572 0.1783 0.065 Uiso 1 1 calc R . .
H23C H 0.5273 0.6378 0.2205 0.065 Uiso 1 1 calc R . .
C24 C 0.8452(3) 0.3925(4) 0.29628(18) 0.0747(12) Uani 1 1 d . A .
H24A H 0.8653 0.3405 0.3274 0.090 Uiso 1 1 calc R . .
H24B H 0.8625 0.4722 0.3074 0.090 Uiso 1 1 calc R . .
H24C H 0.8905 0.3719 0.2647 0.090 Uiso 1 1 calc R . .
C25 C 0.4837(3) 0.1533(2) 0.27867(12) 0.0524(8) Uani 1 1 d . A .
H25A H 0.4298 0.1622 0.3082 0.063 Uiso 1 1 calc R . .
H25B H 0.5411 0.0942 0.2894 0.063 Uiso 1 1 calc R . .
H25C H 0.4410 0.1299 0.2443 0.063 Uiso 1 1 calc R . .
O1 O 0.7399(3) 0.2769(2) 0.07584(12) 0.0522(12) Uiso 0.778(10) 1 d PR A 1
C26 C 0.7896(3) 0.0795(2) 0.09228(15) 0.091(3) Uiso 0.778(10) 1 d PR A 1
H26D H 0.7095 0.0610 0.0998 0.109 Uiso 0.778(10) 1 calc PR A 1
H26E H 0.8420 0.0287 0.1142 0.109 Uiso 0.778(10) 1 calc PR A 1
H26F H 0.8011 0.0684 0.0527 0.109 Uiso 0.778(10) 1 calc PR A 1
C27 C 0.8141(6) 0.2012(5) 0.1076(3) 0.0778(18) Uiso 0.778(10) 1 d P A 1
H27C H 0.8028 0.2125 0.1476 0.093 Uiso 0.778(10) 1 calc PR A 1
H27D H 0.8956 0.2195 0.1009 0.093 Uiso 0.778(10) 1 calc PR A 1
C28 C 0.7826(5) 0.3911(5) 0.0722(2) 0.0689(17) Uiso 0.778(10) 1 d P A 1
H28C H 0.7355 0.4330 0.0432 0.083 Uiso 0.778(10) 1 calc PR A 1
H28D H 0.8629 0.3881 0.0604 0.083 Uiso 0.778(10) 1 calc PR A 1
C29 C 0.7811(6) 0.4564(6) 0.1245(3) 0.085(2) Uiso 0.778(10) 1 d P A 1
H29D H 0.7022 0.4589 0.1369 0.102 Uiso 0.778(10) 1 calc PR A 1
H29E H 0.8085 0.5352 0.1185 0.102 Uiso 0.778(10) 1 calc PR A 1
H29F H 0.8318 0.4186 0.1528 0.102 Uiso 0.778(10) 1 calc PR A 1
O1' O 0.739(3) 0.280(2) 0.0880(13) 0.136(10) Uiso 0.222(10) 1 d P A 2
C26' C 0.803(3) 0.091(2) 0.0907(9) 0.26(4) Uiso 0.222(10) 1 d P A 2
H26A H 0.7744 0.1113 0.0529 0.311 Uiso 0.222(10) 1 calc PR A 2
H26B H 0.7569 0.0268 0.1042 0.311 Uiso 0.222(10) 1 calc PR A 2
H26C H 0.8840 0.0678 0.0905 0.311 Uiso 0.222(10) 1 calc PR A 2
C27' C 0.792(3) 0.190(2) 0.1271(9) 0.153(16) Uiso 0.222(10) 1 d PR A 2
H27A H 0.8685 0.2158 0.1430 0.183 Uiso 0.222(10) 1 calc PR A 2
H27B H 0.7413 0.1732 0.1577 0.183 Uiso 0.222(10) 1 calc PR A 2
C28' C 0.780(2) 0.394(2) 0.1278(9) 0.152(15) Uiso 0.222(10) 1 d PR A 2
H28A H 0.7415 0.3940 0.1633 0.183 Uiso 0.222(10) 1 calc PR A 2
H28B H 0.8651 0.3945 0.1356 0.183 Uiso 0.222(10) 1 calc PR A 2
C29' C 0.741(2) 0.493(2) 0.0911(9) 0.153(14) Uiso 0.222(10) 1 d PR A 2
H29A H 0.7361 0.4676 0.0523 0.184 Uiso 0.222(10) 1 calc PR A 2
H29B H 0.7966 0.5562 0.0956 0.184 Uiso 0.222(10) 1 calc PR A 2
H29C H 0.6650 0.5191 0.1016 0.184 Uiso 0.222(10) 1 calc PR A 2
O2 O 0.5529(6) 0.1818(7) -0.0135(3) 0.0635(19) Uiso 0.523(8) 1 d P A 1
C30 C 0.7050(12) 0.2175(14) -0.0685(8) 0.155(6) Uiso 0.523(8) 1 d PD A 1
H30A H 0.6779 0.2894 -0.0862 0.186 Uiso 0.523(8) 1 calc PR A 1
H30B H 0.7572 0.1777 -0.0927 0.186 Uiso 0.523(8) 1 calc PR A 1
H30C H 0.7462 0.2351 -0.0329 0.186 Uiso 0.523(8) 1 calc PR A 1
C31 C 0.6088(11) 0.1456(11) -0.0592(6) 0.127(5) Uiso 0.523(8) 1 d PD A 1
H31A H 0.5544 0.1472 -0.0923 0.152 Uiso 0.523(8) 1 calc PR A 1
H31B H 0.6355 0.0652 -0.0535 0.152 Uiso 0.523(8) 1 calc PR A 1
C32 C 0.4553(10) 0.1390(11) -0.0334(5) 0.098(3) Uiso 0.523(8) 1 d P A 1
H32A H 0.4280 0.0818 -0.0065 0.118 Uiso 0.523(8) 1 calc PR A 1
H32B H 0.4693 0.0972 -0.0681 0.118 Uiso 0.523(8) 1 calc PR A 1
C33 C 0.3651(15) 0.2216(16) -0.0448(8) 0.148(7) Uiso 0.523(8) 1 d P A 1
H33A H 0.3579 0.2712 -0.0123 0.178 Uiso 0.523(8) 1 calc PR A 1
H33B H 0.2919 0.1813 -0.0531 0.178 Uiso 0.523(8) 1 calc PR A 1
H33C H 0.3839 0.2689 -0.0767 0.178 Uiso 0.523(8) 1 calc PR A 1
O2' O 0.5403(6) 0.2179(7) -0.0188(3) 0.062(2) Uiso 0.477(8) 1 d P A 2
C30' C 0.6580(12) 0.2175(10) -0.0999(5) 0.099(4) Uiso 0.477(8) 1 d PD A 2
H30D H 0.7003 0.1491 -0.0862 0.119 Uiso 0.477(8) 1 calc PR A 2
H30E H 0.7116 0.2705 -0.1170 0.119 Uiso 0.477(8) 1 calc PR A 2
H30F H 0.5974 0.1942 -0.1276 0.119 Uiso 0.477(8) 1 calc PR A 2
C31' C 0.6073(12) 0.2734(12) -0.0553(5) 0.122(5) Uiso 0.477(8) 1 d PD A 2
H31C H 0.6714 0.3099 -0.0328 0.146 Uiso 0.477(8) 1 calc PR A 2
H31D H 0.5597 0.3370 -0.0716 0.146 Uiso 0.477(8) 1 calc PR A 2
C32' C 0.4069(12) 0.1952(11) -0.0299(5) 0.079(3) Uiso 0.477(8) 1 d P A 2
H32C H 0.3918 0.1249 -0.0524 0.095 Uiso 0.477(8) 1 calc PR A 2
H32D H 0.3667 0.1893 0.0051 0.095 Uiso 0.477(8) 1 calc PR A 2
C33' C 0.3728(9) 0.3032(9) -0.0618(4) 0.080(3) Uiso 0.477(8) 1 d P A 2
H33D H 0.3981 0.3712 -0.0402 0.096 Uiso 0.477(8) 1 calc PR A 2
H33E H 0.2886 0.3053 -0.0684 0.096 Uiso 0.477(8) 1 calc PR A 2
H33F H 0.4094 0.3033 -0.0974 0.096 Uiso 0.477(8) 1 calc PR A 2

loop_
_atom_site_aniso_label
_atom_site_aniso_U_11
_atom_site_aniso_U_22
_atom_site_aniso_U_33
_atom_site_aniso_U_23
_atom_site_aniso_U_13
_atom_site_aniso_U_12
Li1 0.042(3) 0.073(4) 0.053(3) -0.004(3) 0.007(2) 0.005(3)
S1 0.0574(5) 0.0424(4) 0.0498(5) -0.0009(4) 0.0139(4) 0.0115(4)
S2 0.0544(5) 0.0462(4) 0.0479(5) 0.0056(4) 0.0149(4) 0.0016(4)
C1 0.0338(14) 0.0409(15) 0.0320(14) -0.0016(12) -0.0022(11) 0.0013(12)
C2 0.0341(14) 0.0305(13) 0.0340(14) -0.0018(11) 0.0016(11) 0.0021(11)
C3 0.0347(14) 0.0352(14) 0.0351(14) 0.0003(11) 0.0000(11) 0.0005(11)
C4 0.0320(14) 0.0502(17) 0.0436(16) -0.0026(14) 0.0021(12) 0.0012(13)
C5 0.0403(16) 0.0576(19) 0.0414(16) -0.0080(14) 0.0086(13) -0.0004(14)
C6 0.0428(16) 0.0469(17) 0.0346(15) -0.0070(13) 0.0026(12) -0.0007(13)
C7 0.0361(14) 0.0340(14) 0.0340(14) -0.0012(11) 0.0014(11) -0.0013(11)
C8 0.0298(13) 0.0403(15) 0.0360(14) -0.0009(12) -0.0011(11) 0.0006(11)
C9 0.0403(16) 0.0392(15) 0.0412(16) -0.0002(13) -0.0001(12) -0.0009(12)
C10 0.0458(17) 0.0402(16) 0.0429(16) -0.0032(13) -0.0048(13) -0.0042(13)
C11 0.0417(16) 0.0510(18) 0.0381(15) -0.0029(14) -0.0050(12) 0.0020(14)
C12 0.0436(16) 0.0420(16) 0.0400(16) 0.0044(13) -0.0036(12) 0.0048(13)
C13 0.0367(14) 0.0370(15) 0.0392(15) -0.0021(12) -0.0010(12) 0.0019(12)
C14 0.069(2) 0.0414(17) 0.0491(19) 0.0069(15) -0.0083(16) -0.0074(16)
C15 0.073(2) 0.059(2) 0.0431(18) -0.0054(16) -0.0146(16) 0.0021(18)
C16 0.060(2) 0.0361(16) 0.0521(19) 0.0004(14) -0.0073(15) 0.0054(14)
C17 0.0357(14) 0.0389(15) 0.0287(13) -0.0027(11) -0.0012(11) -0.0005(12)
C18 0.0459(16) 0.0423(16) 0.0356(15) -0.0013(13) 0.0023(12) -0.0059(13)
C19 0.0461(18) 0.057(2) 0.0477(18) -0.0047(15) 0.0027(14) -0.0152(15)
C20 0.0384(16) 0.075(2) 0.0413(17) -0.0038(16) -0.0022(13) -0.0037(16)
C21 0.0427(17) 0.059(2) 0.0429(16) 0.0011(15) -0.0030(13) 0.0077(15)
C22 0.0437(16) 0.0457(16) 0.0327(14) 0.0003(13) -0.0015(12) 0.0001(13)
C23 0.066(2) 0.0373(17) 0.060(2) -0.0001(15) -0.0004(17) -0.0049(15)
C24 0.0417(19) 0.111(3) 0.070(3) -0.003(2) -0.0062(18) -0.011(2)
C25 0.063(2) 0.0426(17) 0.0505(19) 0.0072(15) -0.0044(16) -0.0006(15)

loop_
_atom_type_symbol
_atom_type_description
_atom_type_scat_dispersion_real
_atom_type_scat_dispersion_imag
_atom_type_scat_source
C C 0.0033 0.0016 'International Tables Vol C Tables 4.2.6.8 and 6.1.1.4'
H H 0.0000 0.0000 'International Tables Vol C Tables 4.2.6.8 and 6.1.1.4'
Li Li -0.0003 0.0001 'International Tables Vol C Tables 4.2.6.8 and 6.1.1.4'
O O 0.0106 0.0060 'International Tables Vol C Tables 4.2.6.8 and 6.1.1.4'
S S 0.1246 0.1234 'International Tables Vol C Tables 4.2.6.8 and 6.1.1.4'

loop_
_geom_angle_atom_site_label_1
_geom_angle_atom_site_label_2
_geom_angle_atom_site_label_3
_geom_angle
_geom_angle_site_symmetry_1
_geom_angle_site_symmetry_3
_geom_angle_publ_flag
O2 Li1 O1 111.9(3) . . ?
O2 Li1 O2' 13.8(3) . . ?
O1 Li1 O2' 114.7(3) . . ?
O2 Li1 O1' 120.0(10) . . ?
O1 Li1 O1' 8.5(10) . . ?
O2' Li1 O1' 123.2(10) . . ?
O2 Li1 S1 112.2(3) . . ?
O1 Li1 S1 119.8(3) . . ?
O2' Li1 S1 118.0(4) . . ?
O1' Li1 S1 112.2(9) . . ?
O2 Li1 S2 120.1(4) . . ?
O1 Li1 S2 114.5(3) . . ?
O2' Li1 S2 108.5(4) . . ?
O1' Li1 S2 109.5(9) . . ?
S1 Li1 S2 73.77(15) . . ?
C1 S1 Li1 81.07(17) . . ?
C1 S2 Li1 80.80(17) . . ?
C2 C1 S2 118.1(2) . . ?
C2 C1 S1 117.7(2) . . ?
S2 C1 S1 124.21(17) . . ?
C3 C2 C7 119.4(2) . . ?
C3 C2 C1 120.4(2) . . ?
C7 C2 C1 120.2(2) . . ?
C4 C3 C2 119.4(3) . . ?
C4 C3 C8 118.9(2) . . ?
C2 C3 C8 121.7(2) . . ?
C5 C4 C3 121.1(3) . . ?
C6 C5 C4 119.7(3) . . ?
C5 C6 C7 121.2(3) . . ?
C6 C7 C2 119.2(3) . . ?
C6 C7 C17 118.6(2) . . ?
C2 C7 C17 122.3(2) . . ?
C9 C8 C13 120.0(3) . . ?
C9 C8 C3 120.7(3) . . ?
C13 C8 C3 119.2(2) . . ?
C8 C9 C10 119.4(3) . . ?
C8 C9 C14 121.0(3) . . ?
C10 C9 C14 119.6(3) . . ?
C11 C10 C9 121.5(3) . . ?
C12 C11 C10 118.1(3) . . ?
C12 C11 C15 121.0(3) . . ?
C10 C11 C15 120.9(3) . . ?
C11 C12 C13 122.1(3) . . ?
C12 C13 C8 118.8(3) . . ?
C12 C13 C16 120.4(3) . . ?
C8 C13 C16 120.9(3) . . ?
C18 C17 C22 120.4(3) . . ?
C18 C17 C7 119.6(3) . . ?
C22 C17 C7 119.9(2) . . ?
C17 C18 C19 118.5(3) . . ?
C17 C18 C23 121.6(3) . . ?
C19 C18 C23 119.9(3) . . ?
C20 C19 C18 122.3(3) . . ?
C19 C20 C21 117.9(3) . . ?
C19 C20 C24 120.7(3) . . ?
C21 C20 C24 121.4(3) . . ?
C20 C21 C22 122.1(3) . . ?
C21 C22 C17 118.7(3) . . ?
C21 C22 C25 119.9(3) . . ?
C17 C22 C25 121.3(3) . . ?
C28 O1 C27 114.0(4) . . ?
C28 O1 Li1 118.9(4) . . ?
C27 O1 Li1 124.5(4) . . ?
O1 C27 C26 110.5(5) . . ?
O1 C28 C29 114.0(5) . . ?
C27' O1' C28' 94.9(19) . . ?
C27' O1' Li1 116.4(19) . . ?
C28' O1' Li1 126(2) . . ?
C26' C27' O1' 102.2(13) . . ?
C29' C28' O1' 101.2(13) . . ?
C32 O2 C31 91.6(8) . . ?
C32 O2 Li1 125.4(7) . . ?
C31 O2 Li1 142.6(7) . . ?
O2 C31 C30 110.9(12) . . ?
O2 C32 C33 115.1(12) . . ?
C31' O2' C32' 123.8(10) . . ?
C31' O2' Li1 115.2(7) . . ?
C32' O2' Li1 111.6(6) . . ?
O2' C31' C30' 123.4(12) . . ?
C33' C32' O2' 100.0(9) . . ?

loop_
_geom_bond_atom_site_label_1
_geom_bond_atom_site_label_2
_geom_bond_distance
_geom_bond_site_symmetry_2
_geom_bond_publ_flag
Li1 O2 1.905(9) . ?
Li1 O1 1.919(7) . ?
Li1 O2' 1.919(9) . ?
Li1 O1' 1.98(3) . ?
Li1 S1 2.467(6) . ?
Li1 S2 2.480(6) . ?
S1 C1 1.684(3) . ?
S2 C1 1.676(3) . ?
C1 C2 1.501(4) . ?
C2 C3 1.408(4) . ?
C2 C7 1.409(4) . ?
C3 C4 1.393(4) . ?
C3 C8 1.500(4) . ?
C4 C5 1.379(4) . ?
C5 C6 1.379(4) . ?
C6 C7 1.397(4) . ?
C7 C17 1.495(4) . ?
C8 C9 1.391(4) . ?
C8 C13 1.405(4) . ?
C9 C10 1.396(4) . ?
C9 C14 1.514(4) . ?
C10 C11 1.387(4) . ?
C11 C12 1.387(4) . ?
C11 C15 1.512(4) . ?
C12 C13 1.391(4) . ?
C13 C16 1.503(4) . ?
C17 C18 1.397(4) . ?
C17 C22 1.401(4) . ?
C18 C19 1.398(4) . ?
C18 C23 1.510(4) . ?
C19 C20 1.380(5) . ?
C20 C21 1.390(5) . ?
C20 C24 1.511(4) . ?
C21 C22 1.390(4) . ?
C22 C25 1.493(4) . ?
O1 C28 1.419(6) . ?
O1 C27 1.422(8) . ?
C26 C27 1.482(7) . ?
C28 C29 1.472(8) . ?
O1' C27' 1.51(4) . ?
O1' C28' 1.69(3) . ?
C26' C27' 1.4603 . ?
C28' C29' 1.506(6) . ?
O2 C32 1.302(12) . ?
O2 C31 1.377(14) . ?
C30 C31 1.420(5) . ?
C32 C33 1.433(18) . ?
O2' C31' 1.368(14) . ?
O2' C32' 1.577(14) . ?
C30' C31' 1.414(5) . ?
C32' C33' 1.511(17) . ?
